data_4502846
loop_
_publ_author_name
'Ormond-Prout, Johnathan E.'
'Smart, Paul'
'Brammer, Lee'

_publ_section_title
;
 Cyanometallates as Halogen Bond Acceptors
;
_journal_issue 1
_journal_name_full 'Crystal Growth &amp; Design'
_journal_page_first 205
_journal_paper_doi 10.1021/cg200942u
_journal_volume 12
_journal_year 2012
_chemical_formula_sum 'C24 H18 Br6 Co N9'
_chemical_formula_weight 970.86
_chemical_name_systematic
; 
 ? 
;
_space_group_IT_number 15
_symmetry_cell_setting monoclinic
_symmetry_space_group_name_Hall '-C 2yc'
_symmetry_space_group_name_H-M 'C 1 2/c 1'
_atom_sites_solution_hydrogens geom
_atom_sites_solution_primary direct
_atom_sites_solution_secondary difmap
_audit_creation_method SHELXL-97
_cell_angle_alpha 90.00
_cell_angle_beta 111.617(2)
_cell_angle_gamma 90.00
_cell_formula_units_Z 4
_cell_length_a 18.901(4)
_cell_length_b 14.878(3)
_cell_length_c 11.767(2)
_cell_measurement_reflns_used 9994
_cell_measurement_temperature 100(2)
_cell_measurement_theta_max 26.67
_cell_measurement_theta_min 2.25
_cell_volume 3076.3(10)
_computing_cell_refinement 'Bruker SMART'
_computing_data_collection 'Rigaku Crysalis'
_computing_data_reduction 'Bruker SAINT'
_computing_molecular_graphics 'Bruker SHELXTL'
_computing_publication_material 'Bruker SHELXTL'
_computing_structure_refinement 'SHELXL-97 (Sheldrick, 2008)'
_computing_structure_solution 'SHELXS-97 (Sheldrick, 2008)'
_diffrn_ambient_temperature 100(2)
_diffrn_measured_fraction_theta_full 0.982
_diffrn_measured_fraction_theta_max 0.982
_diffrn_measurement_device_type 'Rigaku Saturn CCD'
_diffrn_measurement_method 'phi and omega scans'
_diffrn_radiation_monochromator unknown
_diffrn_radiation_source synchrotron
_diffrn_radiation_type synchrotron
_diffrn_radiation_wavelength 0.6998
_diffrn_reflns_av_R_equivalents 0.0221
_diffrn_reflns_av_sigmaI/netI 0.0184
_diffrn_reflns_limit_h_max 24
_diffrn_reflns_limit_h_min -24
_diffrn_reflns_limit_k_max 18
_diffrn_reflns_limit_k_min -19
_diffrn_reflns_limit_l_max 15
_diffrn_reflns_limit_l_min -15
_diffrn_reflns_number 16840
_diffrn_reflns_theta_full 27.60
_diffrn_reflns_theta_max 27.60
_diffrn_reflns_theta_min 1.79
_exptl_absorpt_coefficient_mu 8.383
_exptl_absorpt_correction_T_max 0.4878
_exptl_absorpt_correction_T_min 0.2849
_exptl_absorpt_correction_type multi-scan
_exptl_absorpt_process_details SADABS
_exptl_crystal_colour COLOURLESS
_exptl_crystal_density_diffrn 2.096
_exptl_crystal_density_method 'not measured'
_exptl_crystal_description BLOCK
_exptl_crystal_F_000 1848
_exptl_crystal_size_max 0.20
_exptl_crystal_size_mid 0.10
_exptl_crystal_size_min 0.10
_refine_diff_density_max 4.671
_refine_diff_density_min -4.176
_refine_diff_density_rms 0.204
_refine_ls_extinction_method none
_refine_ls_goodness_of_fit_ref 1.508
_refine_ls_hydrogen_treatment constr
_refine_ls_matrix_type full
_refine_ls_number_parameters 181
_refine_ls_number_reflns 3502
_refine_ls_number_restraints 0
_refine_ls_restrained_S_all 1.508
_refine_ls_R_factor_all 0.0527
_refine_ls_R_factor_gt 0.0513
_refine_ls_shift/su_max 0.003
_refine_ls_shift/su_mean 0.000
_refine_ls_structure_factor_coef Fsqd
_refine_ls_weighting_details 'calc w=1/[\s^2^(Fo^2^)+(0.1050P)^2^+0.0000P] where P=(Fo^2^+2Fc^2^)/3'
_refine_ls_weighting_scheme calc
_refine_ls_wR_factor_gt 0.1633
_refine_ls_wR_factor_ref 0.1686
_reflns_number_gt 3341
_reflns_number_total 3502
_reflns_threshold_expression >2sigma(I)
_cod_data_source_file cg200942u_si_002.cif
_cod_data_source_block 13dia_0m
_cod_depositor_comments
;
The following automatic conversions were performed:

'_symmetry_cell_setting' value 'Monoclinic' changed to 'monoclinic'
according to /home/saulius/struct/CIF-dictionaries/cif_core.dic
dictionary named 'cif_core.dic' version 2.4.1 from
2010-06-29.

'_exptl_absorpt_correction_type' value 'MULTI-SCAN'
changed to 'multi-scan' according to
/home/saulius/struct/CIF-dictionaries/cif_core.dic dictionary named
'cif_core.dic' version 2.4.1 from
2010-06-29.

'_refine_ls_hydrogen_treatment' value 'CONSTR' changed
to 'constr' according to
/home/saulius/struct/CIF-dictionaries/cif_core.dic dictionary named
'cif_core.dic' version 2.4.1 from 2010-06-29.

Automatic conversion script
Id: cif_fix_values 1715 2011-07-08 13:25:40Z adriana 
;
_cod_original_cell_volume 3076.4(10)
_cod_original_sg_symbol_H-M C2/c
_cod_database_code 4502846

loop_
_symmetry_equiv_pos_as_xyz
'x, y, z'
'-x, y, -z+1/2'
'x+1/2, y+1/2, z'
'-x+1/2, y+1/2, -z+1/2'
'-x, -y, -z'
'x, -y, z-1/2'
'-x+1/2, -y+1/2, -z'
'x+1/2, -y+1/2, z-1/2'

loop_
_atom_site_label
_atom_site_type_symbol
_atom_site_fract_x
_atom_site_fract_y
_atom_site_fract_z
_atom_site_U_iso_or_equiv
_atom_site_adp_type
_atom_site_occupancy
_atom_site_symmetry_multiplicity
_atom_site_calc_flag
_atom_site_refinement_flags
Co11 Co 0.2500 0.2500 0.0000 0.0140(2) Uani 1 2 d S
C12 C 0.30100(18) 0.2148(2) 0.1658(3) 0.0162(7) Uani 1 1 d .
C11 C 0.21051(18) 0.1320(2) -0.0383(3) 0.0164(7) Uani 1 1 d .
C13 C 0.3339(2) 0.2146(2) -0.0416(3) 0.0175(7) Uani 1 1 d .
N12 N 0.33026(19) 0.1940(2) 0.2666(3) 0.0256(7) Uani 1 1 d .
N11 N 0.18666(18) 0.0604(2) -0.0638(3) 0.0225(7) Uani 1 1 d .
N13 N 0.38374(17) 0.1913(2) -0.0686(3) 0.0205(6) Uani 1 1 d .
Br21 Br -0.02614(2) 0.90392(2) 0.08102(4) 0.02057(18) Uani 1 1 d .
Br22 Br 0.14160(2) 0.78755(3) -0.20049(3) 0.02381(19) Uani 1 1 d .
C22 C 0.1334(2) 0.9230(3) 0.1471(4) 0.0219(7) Uani 1 1 d .
H22 H 0.1322 0.9525 0.2180 0.026 Uiso 1 1 calc R
C23 C 0.0676(2) 0.8875(2) 0.0626(4) 0.0193(7) Uani 1 1 d .
C24 C 0.0687(2) 0.8440(2) -0.0406(3) 0.0194(7) Uani 1 1 d .
H24 H 0.0238 0.8186 -0.0984 0.023 Uiso 1 1 calc R
C25 C 0.1375(2) 0.8389(2) -0.0567(3) 0.0208(7) Uani 1 1 d .
C26 C 0.2026(2) 0.8752(3) 0.0287(4) 0.0214(7) Uani 1 1 d .
H26 H 0.2496 0.8717 0.0170 0.026 Uiso 1 1 calc R
C21 C 0.2686(2) 0.9583(3) 0.2159(4) 0.0257(8) Uani 1 1 d .
H21A H 0.2761 1.0170 0.1843 0.039 Uiso 1 1 calc R
H21B H 0.3127 0.9198 0.2262 0.039 Uiso 1 1 calc R
H21C H 0.2632 0.9661 0.2950 0.039 Uiso 1 1 calc R
N21 N 0.19910(17) 0.9157(2) 0.1286(3) 0.0195(6) Uani 1 1 d .
Br31 Br 0.406578(19) 1.10331(2) 0.49596(3) 0.01775(18) Uiso 1 1 d .
C34 C 0.5000 1.0922(3) 0.7500 0.0195(10) Uani 1 2 d S
H34 H 0.5000 1.1561 0.7500 0.023 Uiso 1 2 calc SR
C33 C 0.46076(19) 1.0446(2) 0.6442(3) 0.0165(7) Uani 1 1 d .
C32 C 0.46104(19) 0.9514(2) 0.6451(3) 0.0170(7) Uani 1 1 d .
H32 H 0.4341 0.9187 0.5727 0.020 Uiso 1 1 calc R
C31 C 0.5000 0.8086(3) 0.7500 0.0224(10) Uani 1 2 d S
H31A H 0.5279 0.7866 0.8330 0.034 Uiso 0.50 1 calc PR
H31B H 0.5246 0.7866 0.6952 0.034 Uiso 0.50 1 calc PR
H31C H 0.4475 0.7866 0.7218 0.034 Uiso 0.50 1 calc PR
N31 N 0.5000 0.9078(3) 0.7500 0.0154(8) Uani 1 2 d S

loop_
_atom_site_aniso_label
_atom_site_aniso_U_11
_atom_site_aniso_U_22
_atom_site_aniso_U_33
_atom_site_aniso_U_23
_atom_site_aniso_U_13
_atom_site_aniso_U_12
Co11 0.0146(3) 0.0133(4) 0.0132(4) 0.0024(2) 0.0041(3) 0.0006(2)
C12 0.0102(14) 0.0177(16) 0.0201(18) 0.0012(13) 0.0049(13) -0.0007(11)
C11 0.0170(15) 0.0186(17) 0.0114(15) 0.0060(13) 0.0027(13) 0.0038(13)
C13 0.0203(16) 0.0147(16) 0.0143(16) 0.0039(12) 0.0027(13) -0.0009(12)
N12 0.0260(16) 0.0290(17) 0.0206(17) 0.0022(13) 0.0070(14) -0.0015(13)
N11 0.0266(16) 0.0181(15) 0.0242(17) 0.0017(13) 0.0110(13) -0.0018(12)
N13 0.0232(15) 0.0202(15) 0.0188(15) 0.0042(12) 0.0084(12) 0.0054(12)
Br21 0.0217(2) 0.0187(2) 0.0242(3) 0.00258(12) 0.01184(17) 0.00096(12)
Br22 0.0269(3) 0.0240(3) 0.0229(3) -0.00215(13) 0.01197(18) 0.00229(13)
C22 0.0279(18) 0.0153(16) 0.0226(19) 0.0021(14) 0.0093(15) 0.0010(14)
C23 0.0215(17) 0.0147(15) 0.0230(19) 0.0024(13) 0.0098(15) 0.0029(12)
C24 0.0216(16) 0.0172(17) 0.0189(17) 0.0009(14) 0.0070(14) -0.0003(13)
C25 0.0263(18) 0.0170(16) 0.0195(17) -0.0001(14) 0.0089(15) 0.0022(13)
C26 0.0234(16) 0.0184(17) 0.0227(19) 0.0042(14) 0.0089(15) 0.0002(14)
C21 0.0244(18) 0.027(2) 0.0204(19) -0.0010(15) 0.0022(15) -0.0070(15)
N21 0.0201(15) 0.0168(14) 0.0190(16) 0.0048(12) 0.0042(13) 0.0012(11)
C34 0.019(2) 0.014(2) 0.022(3) 0.000 0.003(2) 0.000
C33 0.0174(15) 0.0157(16) 0.0138(16) 0.0054(12) 0.0026(13) 0.0044(12)
C32 0.0147(14) 0.0168(16) 0.0174(17) 0.0009(13) 0.0033(13) 0.0004(12)
C31 0.022(2) 0.011(2) 0.032(3) 0.000 0.008(2) 0.000
N31 0.0168(19) 0.0117(19) 0.018(2) 0.000 0.0065(17) 0.000

loop_
_atom_type_symbol
_atom_type_description
_atom_type_scat_dispersion_real
_atom_type_scat_dispersion_imag
_atom_type_scat_source
C C 0.0033 0.0016 'International Tables Vol C Tables 4.2.6.8 and 6.1.1.4'
H H 0.0000 0.0000 'International Tables Vol C Tables 4.2.6.8 and 6.1.1.4'
N N 0.0061 0.0033 'International Tables Vol C Tables 4.2.6.8 and 6.1.1.4'
Br Br -0.2901 2.4595 'International Tables Vol C Tables 4.2.6.8 and 6.1.1.4'
Co Co 0.3494 0.9721 'International Tables Vol C Tables 4.2.6.8 and 6.1.1.4'

loop_
_geom_angle_atom_site_label_1
_geom_angle_atom_site_label_2
_geom_angle_atom_site_label_3
_geom_angle
_geom_angle_site_symmetry_1
_geom_angle_site_symmetry_3
C11 Co11 C11 180.0 . 7
C11 Co11 C13 91.43(14) . 7
C11 Co11 C13 88.57(14) 7 7
C11 Co11 C13 88.57(14) . .
C11 Co11 C13 91.43(14) 7 .
C13 Co11 C13 180.0 7 .
C11 Co11 C12 89.73(14) . .
C11 Co11 C12 90.27(14) 7 .
C13 Co11 C12 88.14(14) 7 .
C13 Co11 C12 91.86(14) . .
C11 Co11 C12 90.27(14) . 7
C11 Co11 C12 89.73(14) 7 7
C13 Co11 C12 91.86(14) 7 7
C13 Co11 C12 88.14(14) . 7
C12 Co11 C12 180.0 . 7
N12 C12 Co11 178.4(3) . .
N11 C11 Co11 178.6(3) . .
N13 C13 Co11 178.2(3) . .
N21 C22 C23 119.6(4) . .
N21 C22 H22 120.2 . .
C23 C22 H22 120.2 . .
C22 C23 C24 120.8(3) . .
C22 C23 Br21 120.3(3) . .
C24 C23 Br21 118.8(3) . .
C23 C24 C25 117.8(3) . .
C23 C24 H24 121.1 . .
C25 C24 H24 121.1 . .
C26 C25 C24 120.6(3) . .
C26 C25 Br22 119.5(3) . .
C24 C25 Br22 119.8(3) . .
N21 C26 C25 119.6(3) . .
N21 C26 H26 120.2 . .
C25 C26 H26 120.2 . .
N21 C21 H21A 109.5 . .
N21 C21 H21B 109.5 . .
H21A C21 H21B 109.5 . .
N21 C21 H21C 109.5 . .
H21A C21 H21C 109.5 . .
H21B C21 H21C 109.5 . .
C22 N21 C26 121.7(3) . .
C22 N21 C21 119.4(3) . .
C26 N21 C21 118.8(3) . .
C33 C34 C33 118.5(4) 2_656 .
C33 C34 H34 120.7 2_656 .
C33 C34 H34 120.7 . .
C34 C33 C32 120.3(3) . .
C34 C33 Br31 121.6(3) . .
C32 C33 Br31 118.1(3) . .
N31 C32 C33 119.2(3) . .
N31 C32 H32 120.4 . .
C33 C32 H32 120.4 . .
N31 C31 H31A 109.5 . .
N31 C31 H31B 109.5 . .
H31A C31 H31B 109.5 . .
N31 C31 H31C 109.5 . .
H31A C31 H31C 109.5 . .
H31B C31 H31C 109.5 . .
C32 N31 C32 122.5(4) 2_656 .
C32 N31 C31 118.8(2) 2_656 .
C32 N31 C31 118.8(2) . .

loop_
_geom_bond_atom_site_label_1
_geom_bond_atom_site_label_2
_geom_bond_distance
_geom_bond_site_symmetry_2
Co11 C11 1.896(4) .
Co11 C11 1.896(4) 7
Co11 C13 1.899(4) 7
Co11 C13 1.899(4) .
Co11 C12 1.904(4) .
Co11 C12 1.904(4) 7
C12 N12 1.151(5) .
C11 N11 1.152(5) .
C13 N13 1.152(5) .
Br21 C23 1.879(4) .
Br22 C25 1.883(4) .
C22 N21 1.342(5) .
C22 C23 1.380(5) .
C22 H22 0.9500 .
C23 C24 1.382(5) .
C24 C25 1.384(5) .
C24 H24 0.9500 .
C25 C26 1.381(5) .
C26 N21 1.344(5) .
C26 H26 0.9500 .
C21 N21 1.479(5) .
C21 H21A 0.9800 .
C21 H21B 0.9800 .
C21 H21C 0.9800 .
Br31 C33 1.881(3) .
C34 C33 1.386(4) 2_656
C34 C33 1.386(4) .
C34 H34 0.9500 .
C33 C32 1.387(5) .
C32 N31 1.347(4) .
C32 H32 0.9500 .
C31 N31 1.477(6) .
C31 H31A 0.9800 .
C31 H31B 0.9800 .
C31 H31C 0.9800 .
N31 C32 1.347(4) 2_656
